data_7004891
loop_
_publ_author_name
'Eisenwiener, Alexander'
'Neuburger, Markus'
'Kaden, Thomas A.'

_publ_section_title
;
 Cu(2+) and Pt(2+) complexes of pyrazole and triazole based
 dinucleating ligands.
;
_journal_issue 2
_journal_name_full 'Dalton transactions (Cambridge, England : 2003)'
_journal_page_first 218
_journal_page_last 233
_journal_paper_doi 10.1039/b612948j
_journal_year 2007
_chemical_formula_moiety 'C11 H21 I3 N4 O2 Pt2'
_chemical_formula_sum 'C11 H21 I3 N4 O2 Pt2'
_chemical_formula_weight 1012.21
_space_group_IT_number 2
_symmetry_cell_setting triclinic
_symmetry_space_group_name_Hall '-P 1'
_symmetry_space_group_name_H-M 'P -1'
_atom_sites_solution_hydrogens geom
_atom_sites_solution_primary direct
_audit_creation_date 06-08-23
_audit_creation_method CRYSTALS_ver_12.84
_cell_angle_alpha 102.126(9)
_cell_angle_beta 91.064(12)
_cell_angle_gamma 95.307(7)
_cell_formula_units_Z 4
_cell_length_a 7.9171(10)
_cell_length_b 14.8595(12)
_cell_length_c 17.201(2)
_cell_measurement_reflns_used 0
_cell_measurement_temperature 173
_cell_measurement_theta_max 0
_cell_measurement_theta_min 0
_cell_volume 1968.5(4)
_computing_cell_refinement 'DENZO/SCALEPACK (Otwinowski & Minor, 1997)'
_computing_data_collection 'COLLECT (Nonius, 1997-2001).'
_computing_data_reduction 'DENZO/SCALEPACK (Otwinowski & Minor, 1997)'
_computing_molecular_graphics 'CAMERON (Watkin et al., 1996)'
_computing_publication_material 'CRYSTALS (Betteridge et al., 2003)'
_computing_structure_refinement 'CRYSTALS (Betteridge et al., 2003)'
_computing_structure_solution 'SIR92 (Altomare et al., 1994)'
_diffrn_ambient_temperature 173
_diffrn_measured_fraction_theta_full 0.998
_diffrn_measured_fraction_theta_max 0.998
_diffrn_measurement_device_type 'Nonius KappaCCD'
_diffrn_measurement_method '\f & \w scans'
_diffrn_radiation_monochromator graphite
_diffrn_radiation_type 'Mo K\a'
_diffrn_radiation_wavelength 0.71073
_diffrn_reflns_av_R_equivalents 0.133
_diffrn_reflns_limit_h_max 10
_diffrn_reflns_limit_h_min -10
_diffrn_reflns_limit_k_max 18
_diffrn_reflns_limit_k_min -19
_diffrn_reflns_limit_l_max 22
_diffrn_reflns_limit_l_min -22
_diffrn_reflns_number 72280
_diffrn_reflns_theta_full 27.500
_diffrn_reflns_theta_max 27.500
_diffrn_reflns_theta_min 3.052
_diffrn_standards_number 0
_exptl_absorpt_coefficient_mu 18.913
_exptl_absorpt_correction_T_max 0.47
_exptl_absorpt_correction_T_min 0.43
_exptl_absorpt_correction_type multi-scan
_exptl_absorpt_process_details 'DENZO/SCALEPACK (Otwinowski & Minor, 1997)'
_exptl_crystal_colour orange
_exptl_crystal_density_diffrn 3.415
_exptl_crystal_description plate
_exptl_crystal_F_000 1784.000
_exptl_crystal_size_max 0.22
_exptl_crystal_size_mid 0.04
_exptl_crystal_size_min 0.04
_refine_diff_density_max 4.18
_refine_diff_density_min -2.85
_refine_ls_extinction_method None
_refine_ls_goodness_of_fit_ref 1.0272
_refine_ls_hydrogen_treatment noref
_refine_ls_matrix_type full
_refine_ls_number_parameters 453
_refine_ls_number_reflns 4375
_refine_ls_number_restraints 616
_refine_ls_R_factor_all 0.1011
_refine_ls_R_factor_gt 0.0536
_refine_ls_shift/su_max 0.007952
_refine_ls_structure_factor_coef F
_refine_ls_weighting_details
;
Method, part 1, Chebychev polynomial, (Watkin, 1994, Prince, 1982)
[weight] = 1.0/[A~0~*T~0~(x)+A~1~*T~1~(x) ... +A~n-1~]*T~n-1~(x)]
where A~i~ are the Chebychev coefficients listed below and x= Fcalc/Fmax
Method = Robust Weighting (Prince, 1982)
W = [weight] * [1-(deltaF/6*sigmaF)^2^]^2^
A~i~ are:
3.79 0.702 2.71
;
_refine_ls_weighting_scheme calc
_refine_ls_wR_factor_all 0.0991
_refine_ls_wR_factor_gt 0.0609
_refine_ls_wR_factor_ref 0.0609
_reflns_limit_h_max 10
_reflns_limit_h_min -10
_reflns_limit_k_max 18
_reflns_limit_k_min -19
_reflns_limit_l_max 22
_reflns_limit_l_min 0
_reflns_number_gt 4375
_reflns_number_total 9033
_reflns_threshold_expression I>3.0\s(I)
_oxford_diffrn_Wilson_B_factor 0.00
_oxford_diffrn_Wilson_scale 0.00
_oxford_refine_ls_scale 0.2661(5)
_oxford_structure_analysis_title '8221622 ae16_173k'
_cod_data_source_file b612948j.txt
_cod_data_source_block ae16_173k
_cod_depositor_comments
;
The following automatic conversions were performed:
'_symmetry_cell_setting' value 'Triclinic' changed to 'triclinic'
according to '/home/saulius/struct/CIF-dictionaries/cif_core.dic'
dictionary named 'cif_core.dic' version 2.4.1 from 2010-06-29.

Automatic conversion script
Id: cif_fix_enum 1527 2010-12-29 10:47:43Z saulius 
;
_cod_original_cell_volume 1968.4(4)
_cod_database_code 7004891

loop_
_symmetry_equiv_pos_as_xyz
x,y,z
-x,-y,-z

loop_
_atom_site_label
_atom_site_type_symbol
_atom_site_fract_x
_atom_site_fract_y
_atom_site_fract_z
_atom_site_U_iso_or_equiv
_atom_site_occupancy
_atom_site_adp_type
_atom_site_refinement_flags_posn
_atom_site_refinement_flags_adp
_atom_site_refinement_flags_occupancy
_atom_site_disorder_assembly
_atom_site_disorder_group
_atom_site_attached_hydrogens
Pt1 Pt 0.67223(8) 0.37248(5) 0.18682(4) 0.0320 1.0000 Uani . . . . . .
Pt2 Pt 0.62138(8) 0.63241(5) 0.26167(4) 0.0317 1.0000 Uani . . . . . .
Pt3 Pt 0.17920(10) 0.37213(6) 0.23617(5) 0.0432 1.0000 Uani . . . . . .
Pt4 Pt 0.11944(9) 0.62965(5) 0.31423(4) 0.0376 1.0000 Uani . . . . . .
I1 I 0.68833(18) 0.27025(9) 0.04489(8) 0.0470 1.0000 Uani . . . . . .
I2 I 0.63614(15) 0.51637(8) 0.12923(7) 0.0364 1.0000 Uani . . . . . .
I3 I 0.59365(17) 0.76439(9) 0.18559(8) 0.0472 1.0000 Uani . . . . . .
I4 I 0.2242(3) 0.24034(12) 0.31051(11) 0.0737 1.0000 Uani . . . . . .
I5 I 0.13325(17) 0.48244(10) 0.36829(8) 0.0458 1.0000 Uani . . . . . .
I6 I 0.09599(18) 0.72631(11) 0.45774(8) 0.0549 1.0000 Uani . . . . . .
N1 N 0.689(2) 0.2713(10) 0.2538(11) 0.0521 1.0000 Uani D U . . . .
N2 N 0.6616(18) 0.4451(10) 0.2955(8) 0.0323 1.0000 Uani . . . . . .
N3 N 0.6348(18) 0.5354(10) 0.3215(9) 0.0338 1.0000 Uani . . . . . .
N4 N 0.628(3) 0.7091(11) 0.3806(10) 0.0566 1.0000 Uani . . . . . .
N5 N 0.213(3) 0.3021(15) 0.1194(13) 0.0753 1.0000 Uani . . . . . .
N6 N 0.1581(18) 0.4696(11) 0.1763(9) 0.0387 1.0000 Uani . . . . . .
N7 N 0.1330(19) 0.5617(11) 0.2051(8) 0.0383 1.0000 Uani . . . . . .
N8 N 0.126(2) 0.7341(12) 0.2494(12) 0.0598 1.0000 Uani D U . . . .
C1 C 0.702(3) 0.3099(14) 0.3418(13) 0.0534 1.0000 Uani . . . . . .
C2 C 0.670(2) 0.4077(12) 0.3571(12) 0.0382 1.0000 Uani . . . . . .
C3 C 0.652(2) 0.4720(10) 0.4256(10) 0.0287 1.0000 Uani . . . . . .
C4 C 0.633(2) 0.5545(11) 0.3992(10) 0.0293 1.0000 Uani . . . . . .
C5 C 0.601(2) 0.6487(12) 0.4349(12) 0.0392 1.0000 Uani . . . . . .
C6 C 0.193(2) 0.3584(13) 0.0604(11) 0.0406 1.0000 Uani . . . . . .
C7 C 0.168(2) 0.4543(14) 0.0993(11) 0.0403 1.0000 Uani . . . . . .
C8 C 0.149(2) 0.5372(13) 0.0753(11) 0.0368 1.0000 Uani . . . . . .
C9 C 0.127(2) 0.6012(13) 0.1455(10) 0.0363 1.0000 Uani . . . . . .
C10 C 0.097(2) 0.6996(12) 0.1636(13) 0.0437 1.0000 Uani . . . . . .
C41 C 0.564(3) 0.7981(14) 0.3974(15) 0.0660 1.0000 Uani . . . . . .
C42 C 0.598(4) 0.8539(15) 0.4818(17) 0.0780 1.0000 Uani . . . . . .
O41 O 0.752(4) 0.900(2) 0.4766(17) 0.1733 1.0000 Uani . . . . . .
C43 C 0.808(7) 0.953(3) 0.553(3) 0.1679 1.0000 Uani . . . . . .
C51 C 0.170(5) 0.2064(14) 0.0966(16) 0.0934 1.0000 Uani . . . . . .
C52 C 0.200(3) 0.1561(16) 0.0169(14) 0.0674 1.0000 Uani . . . . . .
O51 O 0.224(5) 0.0730(16) 0.0160(15) 0.1583 1.0000 Uani . . . . . .
C53 C 0.255(7) 0.019(3) -0.057(3) 0.1837 1.0000 Uani . . . . . .
C81 C 0.060(3) 0.8210(13) 0.2793(14) 0.0634 1.0000 Uani D U . . . .
C82 C 0.069(3) 0.8948(15) 0.2377(14) 0.0600 1.0000 Uani D U . . . .
C11 C 0.652(7) 0.1746(16) 0.220(3) 0.0518 0.378(6) Uani D U P . . .
C12 C 0.721(7) 0.105(3) 0.254(2) 0.0517 0.378(6) Uani D U P . . .
O11 O 0.658(5) 0.109(2) 0.331(2) 0.0501 0.378(6) Uani D U P . . .
C13 C 0.741(7) 0.050(3) 0.372(3) 0.0510 0.378(6) Uani D U P . . .
C110 C 0.778(4) 0.1919(17) 0.2260(19) 0.0541 0.622(6) Uani D U P . . .
C120 C 0.786(3) 0.125(2) 0.275(2) 0.0545 0.622(6) Uani D U P . . .
O110 O 0.616(3) 0.0899(15) 0.2842(16) 0.0551 0.622(6) Uani D U P . . .
C130 C 0.617(5) 0.030(2) 0.339(2) 0.0579 0.622(6) Uani D U P . . .
O81 O 0.092(6) 0.904(4) 0.1581(19) 0.0603 0.264(9) Uani D U P . . .
C83 C 0.254(8) 0.948(6) 0.146(6) 0.0598 0.264(9) Uani D U P . . .
O810 O 0.241(3) 0.9124(14) 0.2292(17) 0.0818 0.736(9) Uani D U P . . .
C830 C 0.279(5) 0.969(2) 0.173(2) 0.0835 0.736(9) Uani D U P . . .
H11 H 0.8137 0.3045 0.3621 0.0675 1.0000 Uiso . . . . . .
H12 H 0.6193 0.2762 0.3677 0.0675 1.0000 Uiso . . . . . .
H31 H 0.6521 0.4630 0.4792 0.0338 1.0000 Uiso . . . . . .
H51 H 0.6754 0.6711 0.4809 0.0424 1.0000 Uiso . . . . . .
H52 H 0.4850 0.6487 0.4507 0.0424 1.0000 Uiso . . . . . .
H61 H 0.2935 0.3588 0.0298 0.0500 1.0000 Uiso . . . . . .
H62 H 0.0968 0.3323 0.0258 0.0500 1.0000 Uiso . . . . . .
H81 H 0.1500 0.5477 0.0221 0.0461 1.0000 Uiso . . . . . .
H101 H 0.1735 0.7337 0.1352 0.0493 1.0000 Uiso . . . . . .
H102 H -0.0181 0.7062 0.1485 0.0493 1.0000 Uiso . . . . . .
H1 H 0.5744 0.2432 0.2480 0.0627 1.0000 Uiso . . . . . .
H111 H 0.6891 0.1654 0.1662 0.0624 0.3781 Uiso . . . . . .
H112 H 0.5309 0.1621 0.2194 0.0624 0.3781 Uiso . . . . . .
H121 H 0.8425 0.1160 0.2576 0.0623 0.3781 Uiso . . . . . .
H122 H 0.6876 0.0452 0.2212 0.0623 0.3781 Uiso . . . . . .
H131 H 0.6957 0.0543 0.4242 0.0629 0.3781 Uiso . . . . . .
H132 H 0.8603 0.0691 0.3773 0.0629 0.3781 Uiso . . . . . .
H133 H 0.7216 -0.0125 0.3426 0.0629 0.3781 Uiso . . . . . .
H1101 H 0.8931 0.2140 0.2180 0.0655 0.6219 Uiso . . . . . .
H1102 H 0.7252 0.1601 0.1758 0.0655 0.6219 Uiso . . . . . .
H1201 H 0.8380 0.1539 0.3260 0.0664 0.6219 Uiso . . . . . .
H1202 H 0.8493 0.0758 0.2499 0.0664 0.6219 Uiso . . . . . .
H1301 H 0.5022 0.0057 0.3460 0.0712 0.6219 Uiso . . . . . .
H1302 H 0.6650 0.0639 0.3897 0.0712 0.6219 Uiso . . . . . .
H1303 H 0.6828 -0.0203 0.3191 0.0712 0.6219 Uiso . . . . . .
H2 H 0.7479 0.7268 0.3894 0.0706 1.0000 Uiso . . . . . .
H411 H 0.6152 0.8337 0.3618 0.0800 1.0000 Uiso . . . . . .
H412 H 0.4436 0.7889 0.3872 0.0800 1.0000 Uiso . . . . . .
H421 H 0.5136 0.8959 0.4968 0.0891 1.0000 Uiso . . . . . .
H422 H 0.6024 0.8143 0.5192 0.0891 1.0000 Uiso . . . . . .
H431 H 0.9166 0.9856 0.5498 0.1940 1.0000 Uiso . . . . . .
H432 H 0.7274 0.9964 0.5722 0.1940 1.0000 Uiso . . . . . .
H433 H 0.8163 0.9124 0.5897 0.1940 1.0000 Uiso . . . . . .
H3 H 0.3347 0.3030 0.1211 0.0948 1.0000 Uiso . . . . . .
H511 H 0.2312 0.1788 0.1326 0.1127 1.0000 Uiso . . . . . .
H512 H 0.0502 0.1962 0.1041 0.1127 1.0000 Uiso . . . . . .
H521 H 0.2979 0.1859 -0.0026 0.0811 1.0000 Uiso . . . . . .
H522 H 0.1025 0.1570 -0.0172 0.0811 1.0000 Uiso . . . . . .
H531 H 0.2719 -0.0419 -0.0508 0.2371 1.0000 Uiso . . . . . .
H532 H 0.3554 0.0460 -0.0774 0.2371 1.0000 Uiso . . . . . .
H533 H 0.1603 0.0169 -0.0930 0.2371 1.0000 Uiso . . . . . .
H4 H 0.2456 0.7532 0.2520 0.0722 1.0000 Uiso . . . . . .
H811 H 0.1182 0.8458 0.3298 0.0770 1.0000 Uiso . . . . . .
H812 H -0.0580 0.8065 0.2871 0.0770 1.0000 Uiso . . . . . .
H821 H 0.1592 0.9369 0.2663 0.0734 1.0000 Uiso . . . . . .
H822 H -0.0376 0.9200 0.2491 0.0734 1.0000 Uiso . . . . . .
H831 H 0.2614 0.9517 0.0912 0.0734 0.2636 Uiso . . . . . .
H832 H 0.2675 1.0091 0.1789 0.0734 0.2636 Uiso . . . . . .
H833 H 0.3413 0.9129 0.1599 0.0734 0.2636 Uiso . . . . . .
H8301 H 0.3994 0.9789 0.1695 0.1055 0.7364 Uiso . . . . . .
H8302 H 0.2332 1.0271 0.1904 0.1055 0.7364 Uiso . . . . . .
H8303 H 0.2287 0.9384 0.1221 0.1055 0.7364 Uiso . . . . . .

loop_
_atom_site_aniso_label
_atom_site_aniso_U_11
_atom_site_aniso_U_22
_atom_site_aniso_U_33
_atom_site_aniso_U_23
_atom_site_aniso_U_13
_atom_site_aniso_U_12
Pt1 0.0338(4) 0.0277(3) 0.0345(4) 0.0050(3) 0.0011(3) 0.0064(3)
Pt2 0.0310(3) 0.0279(4) 0.0373(4) 0.0073(3) 0.0026(3) 0.0078(3)
Pt3 0.0489(5) 0.0426(4) 0.0394(4) 0.0121(3) -0.0006(3) 0.0053(3)
Pt4 0.0316(4) 0.0436(4) 0.0354(4) 0.0041(3) 0.0013(3) 0.0024(3)
I1 0.0626(8) 0.0359(7) 0.0395(7) 0.0002(5) 0.0037(6) 0.0073(6)
I2 0.0447(7) 0.0310(6) 0.0348(6) 0.0083(5) 0.0054(5) 0.0075(5)
I3 0.0576(8) 0.0357(7) 0.0540(8) 0.0176(6) 0.0033(6) 0.0150(6)
I4 0.1096(14) 0.0624(10) 0.0596(10) 0.0287(8) 0.0031(9) 0.0267(9)
I5 0.0490(7) 0.0521(8) 0.0362(7) 0.0102(6) -0.0008(5) 0.0031(6)
I6 0.0568(8) 0.0648(9) 0.0392(7) -0.0021(7) 0.0015(6) 0.0162(7)
N1 0.073(6) 0.032(6) 0.052(7) 0.007(5) 0.010(6) 0.011(5)
N2 0.035(6) 0.032(7) 0.032(7) 0.013(6) -0.002(6) -0.002(6)
N3 0.041(7) 0.034(7) 0.030(7) 0.009(6) 0.006(6) 0.011(6)
N4 0.106(10) 0.027(7) 0.044(9) 0.018(7) -0.005(8) 0.019(8)
N5 0.113(10) 0.064(10) 0.059(10) 0.027(9) 0.001(10) 0.034(10)
N6 0.037(7) 0.051(9) 0.026(7) 0.000(6) 0.005(6) 0.008(6)
N7 0.049(7) 0.048(8) 0.016(6) 0.004(6) -0.001(6) 0.005(7)
N8 0.075(7) 0.048(7) 0.057(8) 0.013(7) 0.009(7) 0.008(6)
C1 0.083(10) 0.035(9) 0.051(10) 0.019(8) -0.008(9) 0.029(8)
C2 0.033(7) 0.030(8) 0.049(10) 0.004(7) 0.008(7) -0.003(7)
C3 0.038(7) 0.015(6) 0.032(8) -0.001(6) -0.007(7) 0.010(6)
C4 0.036(7) 0.020(7) 0.029(8) -0.002(6) 0.004(6) 0.004(6)
C5 0.032(7) 0.027(8) 0.047(9) -0.016(7) 0.009(7) -0.005(6)
C6 0.060(9) 0.035(8) 0.031(8) 0.014(7) -0.004(8) 0.006(8)
C7 0.029(7) 0.048(9) 0.039(9) -0.003(8) 0.008(7) 0.004(7)
C8 0.022(7) 0.047(9) 0.046(9) 0.022(8) 0.005(7) 0.001(7)
C9 0.032(7) 0.041(9) 0.026(8) -0.014(7) 0.001(6) 0.000(7)
C10 0.043(8) 0.024(8) 0.056(10) -0.011(7) -0.015(8) 0.011(7)
C41 0.103(11) 0.027(9) 0.070(12) 0.011(9) 0.031(11) 0.010(9)
C42 0.120(11) 0.023(9) 0.080(13) -0.015(9) 0.033(12) 0.001(10)
O41 0.249(12) 0.150(14) 0.108(13) 0.059(12) -0.068(13) -0.109(13)
C43 0.281(13) 0.079(14) 0.124(16) 0.024(14) -0.078(16) -0.071(15)
C51 0.208(12) 0.013(8) 0.061(12) 0.009(8) 0.003(13) 0.016(11)
C52 0.108(11) 0.051(11) 0.044(10) 0.000(9) 0.006(10) 0.034(10)
O51 0.334(12) 0.079(11) 0.090(12) 0.038(10) 0.079(13) 0.104(12)
C53 0.331(13) 0.094(13) 0.167(16) 0.055(13) 0.143(15) 0.146(13)
C81 0.070(7) 0.054(6) 0.068(7) 0.014(6) 0.009(7) 0.015(6)
C82 0.059(6) 0.053(7) 0.072(7) 0.015(6) 0.014(7) 0.016(6)
C11 0.073(7) 0.030(6) 0.053(8) 0.006(7) 0.012(8) 0.015(7)
C12 0.072(7) 0.027(7) 0.057(8) 0.004(7) 0.014(8) 0.018(8)
O11 0.072(7) 0.024(8) 0.059(8) 0.009(8) 0.014(8) 0.021(8)
C13 0.071(9) 0.025(9) 0.061(10) 0.010(9) 0.015(10) 0.023(9)
C110 0.069(7) 0.039(6) 0.056(7) 0.008(6) 0.010(7) 0.016(6)
C120 0.067(7) 0.039(7) 0.060(8) 0.011(6) 0.010(7) 0.017(7)
O110 0.066(6) 0.038(7) 0.066(8) 0.015(7) 0.006(7) 0.016(6)
C130 0.069(8) 0.042(9) 0.067(9) 0.018(7) 0.006(9) 0.014(8)
O81 0.060(7) 0.053(9) 0.071(8) 0.014(8) 0.012(9) 0.020(8)
C83 0.061(8) 0.052(11) 0.071(10) 0.015(10) 0.013(10) 0.020(10)
O810 0.067(8) 0.035(8) 0.156(12) 0.043(8) 0.016(10) 0.018(7)
C830 0.068(9) 0.039(9) 0.157(12) 0.044(9) 0.020(10) 0.017(8)

loop_
_atom_type_symbol
_atom_type_scat_dispersion_real
_atom_type_scat_dispersion_imag
_atom_type_scat_Cromer_Mann_a1
_atom_type_scat_Cromer_Mann_b1
_atom_type_scat_Cromer_Mann_a2
_atom_type_scat_Cromer_Mann_b2
_atom_type_scat_Cromer_Mann_a3
_atom_type_scat_Cromer_Mann_b3
_atom_type_scat_Cromer_Mann_a4
_atom_type_scat_Cromer_Mann_b4
_atom_type_scat_Cromer_Mann_c
_atom_type_scat_source
C 0.0033 0.0016 2.3100 20.8439 1.0200 10.2075 1.5886 0.5687 0.8650 51.6512 0.2156 'International Tables Vol C 4.2.6.8 and 6.1.1.4'
H 0.0000 0.0000 0.4930 10.5109 0.3229 26.1257 0.1402 3.1424 0.0408 57.7998 0.0030 'International Tables Vol C 4.2.6.8 and 6.1.1.4'
Pt -1.7033 8.3905 27.0059 1.5129 17.7639 8.8117 15.7131 0.4246 5.7837 38.6103 11.6883 'International Tables Vol C 4.2.6.8 and 6.1.1.4'
I -0.4742 1.8119 20.1472 4.3470 18.9949 0.3814 7.5138 27.7660 2.2735 66.8776 4.0712 'International Tables Vol C 4.2.6.8 and 6.1.1.4'
N 0.0061 0.0033 12.2126 0.0057 3.1322 9.8933 2.0125 28.9975 1.1663 0.5826 -11.5290 'International Tables Vol C 4.2.6.8 and 6.1.1.4'
O 0.0106 0.0060 3.0485 13.2771 2.2868 5.7011 1.5463 0.3239 0.8670 32.9089 0.2508 'International Tables Vol C 4.2.6.8 and 6.1.1.4'

loop_
_geom_angle_atom_site_label_1
_geom_angle_site_symmetry_1
_geom_angle_atom_site_label_2
_geom_angle_site_symmetry_2
_geom_angle_atom_site_label_3
_geom_angle_site_symmetry_3
_geom_angle
_geom_angle_publ_flag
I1 . Pt1 . I2 . 91.38(5) yes
I1 . Pt1 . N1 . 99.2(4) yes
I2 . Pt1 . N1 . 169.2(4) yes
I1 . Pt1 . N2 . 177.7(4) yes
I2 . Pt1 . N2 . 90.9(4) yes
N1 . Pt1 . N2 . 78.5(6) yes
I2 . Pt2 . I3 . 90.21(5) yes
I2 . Pt2 . N3 . 91.5(4) yes
I3 . Pt2 . N3 . 177.6(4) yes
I2 . Pt2 . N4 . 169.3(4) yes
I3 . Pt2 . N4 . 100.0(4) yes
N3 . Pt2 . N4 . 78.4(6) yes
I4 . Pt3 . I5 . 90.56(6) yes
I4 . Pt3 . N5 . 99.4(5) yes
I5 . Pt3 . N5 . 170.0(5) yes
I4 . Pt3 . N6 . 176.4(4) yes
I5 . Pt3 . N6 . 91.9(4) yes
N5 . Pt3 . N6 . 78.1(7) yes
I5 . Pt4 . I6 . 90.58(5) yes
I5 . Pt4 . N7 . 91.8(5) yes
I6 . Pt4 . N7 . 177.5(5) yes
I5 . Pt4 . N8 . 168.5(5) yes
I6 . Pt4 . N8 . 100.5(5) yes
N7 . Pt4 . N8 . 77.2(7) yes
Pt1 . I2 . Pt2 . 97.64(5) yes
Pt3 . I5 . Pt4 . 97.68(5) yes
Pt1 . N1 . C1 . 113.2(11) yes
Pt1 . N1 . C11 . 122(2) yes
C1 . N1 . C11 . 123(3) yes
Pt1 . N1 . C110 . 121.3(15) yes
C1 . N1 . C110 . 116.0(19) yes
C11 . N1 . C110 . 41(2) yes
Pt1 . N1 . H1 . 100.3 no
C1 . N1 . H1 . 100.3 no
C11 . N1 . H1 . 59.3 no
C110 . N1 . H1 . 100.3 no
Pt1 . N2 . N3 . 130.0(11) yes
Pt1 . N2 . C2 . 121.8(12) yes
N3 . N2 . C2 . 108.0(15) yes
N2 . N3 . Pt2 . 129.6(11) yes
N2 . N3 . C4 . 109.4(13) yes
Pt2 . N3 . C4 . 120.7(12) yes
Pt2 . N4 . C5 . 110.7(11) yes
Pt2 . N4 . C41 . 119.6(14) yes
C5 . N4 . C41 . 119.7(18) yes
Pt2 . N4 . H2 . 100.6 no
C5 . N4 . H2 . 100.6 no
C41 . N4 . H2 . 100.6 no
Pt3 . N5 . C6 . 113.5(14) yes
Pt3 . N5 . C51 . 120.3(18) yes
C6 . N5 . C51 . 118(2) yes
Pt3 . N5 . H3 . 99.3 no
C6 . N5 . H3 . 99.3 no
C51 . N5 . H3 . 99.3 no
Pt3 . N6 . N7 . 128.5(11) yes
Pt3 . N6 . C7 . 122.2(14) yes
N7 . N6 . C7 . 109.3(16) yes
N6 . N7 . Pt4 . 129.8(11) yes
N6 . N7 . C9 . 108.0(14) yes
Pt4 . N7 . C9 . 122.2(13) yes
Pt4 . N8 . C10 . 113.7(12) yes
Pt4 . N8 . C81 . 122.1(14) yes
C10 . N8 . C81 . 114.0(17) yes
Pt4 . N8 . H4 . 100.7 no
C10 . N8 . H4 . 100.7 no
C81 . N8 . H4 . 100.7 no
N1 . C1 . C2 . 109.1(15) yes
N1 . C1 . H11 . 109.6 no
C2 . C1 . H11 . 109.6 no
N1 . C1 . H12 . 109.6 no
C2 . C1 . H12 . 109.6 no
H11 . C1 . H12 . 109.5 no
C1 . C2 . N2 . 116.6(17) yes
C1 . C2 . C3 . 132.9(18) yes
N2 . C2 . C3 . 110.4(16) yes
C2 . C3 . C4 . 104.3(15) yes
C2 . C3 . H31 . 127.9 no
C4 . C3 . H31 . 127.9 no
C3 . C4 . N3 . 107.8(14) yes
C3 . C4 . C5 . 136.8(16) yes
N3 . C4 . C5 . 115.1(16) yes
C4 . C5 . N4 . 111.7(15) yes
C4 . C5 . H51 . 108.9 no
N4 . C5 . H51 . 108.9 no
C4 . C5 . H52 . 108.9 no
N4 . C5 . H52 . 108.9 no
H51 . C5 . H52 . 109.5 no
N5 . C6 . C7 . 110.8(17) yes
N5 . C6 . H61 . 109.1 no
C7 . C6 . H61 . 109.1 no
N5 . C6 . H62 . 109.1 no
C7 . C6 . H62 . 109.1 no
H61 . C6 . H62 . 109.5 no
C6 . C7 . N6 . 115.2(18) yes
C6 . C7 . C8 . 136.7(18) yes
N6 . C7 . C8 . 108.1(17) yes
C7 . C8 . C9 . 104.9(16) yes
C7 . C8 . H81 . 127.5 no
C9 . C8 . H81 . 127.5 no
C8 . C9 . N7 . 109.7(16) yes
C8 . C9 . C10 . 133.9(18) yes
N7 . C9 . C10 . 116.4(16) yes
C9 . C10 . N8 . 107.6(16) yes
C9 . C10 . H101 . 109.9 no
N8 . C10 . H101 . 109.9 no
C9 . C10 . H102 . 109.9 no
N8 . C10 . H102 . 109.9 no
H101 . C10 . H102 . 109.5 no
N4 . C41 . C42 . 116(2) yes
N4 . C41 . H411 . 107.9 no
C42 . C41 . H411 . 107.9 no
N4 . C41 . H412 . 107.9 no
C42 . C41 . H412 . 107.9 no
H411 . C41 . H412 . 109.5 no
C41 . C42 . O41 . 102(2) yes
C41 . C42 . H421 . 111.3 no
O41 . C42 . H421 . 111.3 no
C41 . C42 . H422 . 111.3 no
O41 . C42 . H422 . 111.3 no
H421 . C42 . H422 . 109.5 no
C42 . O41 . C43 . 109(3) yes
O41 . C43 . H431 . 109.5 no
O41 . C43 . H432 . 109.4 no
H431 . C43 . H432 . 109.5 no
O41 . C43 . H433 . 109.5 no
H431 . C43 . H433 . 109.5 no
H432 . C43 . H433 . 109.5 no
N5 . C51 . C52 . 121(2) yes
N5 . C51 . H511 . 106.5 no
C52 . C51 . H511 . 106.5 no
N5 . C51 . H512 . 106.5 no
C52 . C51 . H512 . 106.5 no
H511 . C51 . H512 . 109.5 no
C51 . C52 . O51 . 112(2) yes
C51 . C52 . H521 . 108.9 no
O51 . C52 . H521 . 108.9 no
C51 . C52 . H522 . 108.9 no
O51 . C52 . H522 . 108.9 no
H521 . C52 . H522 . 109.5 no
C52 . O51 . C53 . 116(3) yes
O51 . C53 . H531 . 109.5 no
O51 . C53 . H532 . 109.5 no
H531 . C53 . H532 . 109.5 no
O51 . C53 . H533 . 109.5 no
H531 . C53 . H533 . 109.5 no
H532 . C53 . H533 . 109.5 no
N8 . C81 . C82 . 123.4(19) yes
N8 . C81 . H811 . 105.9 no
C82 . C81 . H811 . 105.9 no
N8 . C81 . H812 . 105.9 no
C82 . C81 . H812 . 105.9 no
H811 . C81 . H812 . 109.5 no
C81 . C82 . O81 . 136(3) yes
C81 . C82 . O810 . 102.7(18) yes
O81 . C82 . O810 . 73(2) yes
C81 . C82 . H821 . 102.5 no
O81 . C82 . H821 . 102.5 no
O810 . C82 . H821 . 44.0 no
C81 . C82 . H822 . 102.5 no
O81 . C82 . H822 . 102.5 no
O810 . C82 . H822 . 147.1 no
H821 . C82 . H822 . 109.5 no
N1 . C11 . C12 . 122(4) yes
N1 . C11 . H111 . 106.3 no
C12 . C11 . H111 . 106.3 no
N1 . C11 . H112 . 106.3 no
C12 . C11 . H112 . 106.3 no
H111 . C11 . H112 . 109.5 no
C11 . C12 . O11 . 109(4) yes
C11 . C12 . H121 . 109.5 no
O11 . C12 . H121 . 109.5 no
C11 . C12 . H122 . 109.5 no
O11 . C12 . H122 . 109.5 no
H121 . C12 . H122 . 109.5 no
C12 . O11 . C13 . 111(3) yes
O11 . C13 . H131 . 109.5 no
O11 . C13 . H132 . 109.5 no
H131 . C13 . H132 . 109.5 no
O11 . C13 . H133 . 109.5 no
H131 . C13 . H133 . 109.5 no
H132 . C13 . H133 . 109.5 no
N1 . C110 . C120 . 118(2) yes
N1 . C110 . H1101 . 107.2 no
C120 . C110 . H1101 . 107.2 no
N1 . C110 . H1102 . 107.2 no
C120 . C110 . H1102 . 107.2 no
H1101 . C110 . H1102 . 109.5 no
C110 . C120 . O110 . 107(3) yes
C110 . C120 . H1201 . 110.1 no
O110 . C120 . H1201 . 110.1 no
C110 . C120 . H1202 . 110.1 no
O110 . C120 . H1202 . 110.1 no
H1201 . C120 . H1202 . 109.5 no
C120 . O110 . C130 . 109(2) yes
O110 . C130 . H1301 . 109.5 no
O110 . C130 . H1302 . 109.5 no
H1301 . C130 . H1302 . 109.5 no
O110 . C130 . H1303 . 109.5 no
H1301 . C130 . H1303 . 109.5 no
H1302 . C130 . H1303 . 109.5 no
C82 . O81 . C83 . 114(5) yes
O81 . C83 . H831 . 109.5 no
O81 . C83 . H832 . 109.5 no
H831 . C83 . H832 . 109.5 no
O81 . C83 . H833 . 109.5 no
H831 . C83 . H833 . 109.5 no
H832 . C83 . H833 . 109.5 no
C82 . O810 . C830 . 113(2) yes
O810 . C830 . H8301 . 109.5 no
O810 . C830 . H8302 . 109.5 no
H8301 . C830 . H8302 . 109.5 no
O810 . C830 . H8303 . 109.5 no
H8301 . C830 . H8303 . 109.5 no
H8302 . C830 . H8303 . 109.5 no

loop_
_geom_bond_atom_site_label_1
_geom_bond_site_symmetry_1
_geom_bond_atom_site_label_2
_geom_bond_site_symmetry_2
_geom_bond_distance
_geom_bond_publ_flag
Pt1 . I1 . 2.6026(15) yes
Pt1 . I2 . 2.5743(13) yes
Pt1 . N1 . 2.090(17) yes
Pt1 . N2 . 1.960(15) yes
Pt2 . I2 . 2.5639(14) yes
Pt2 . I3 . 2.5989(14) yes
Pt2 . N3 . 1.948(14) yes
Pt2 . N4 . 2.119(18) yes
Pt3 . I4 . 2.6002(18) yes
Pt3 . I5 . 2.5611(16) yes
Pt3 . N5 . 2.09(2) yes
Pt3 . N6 . 1.963(16) yes
Pt4 . I5 . 2.5605(16) yes
Pt4 . I6 . 2.6015(16) yes
Pt4 . N7 . 1.946(14) yes
Pt4 . N8 . 2.091(18) yes
N1 . C1 . 1.50(3) yes
N1 . C11 . 1.433(18) yes
N1 . C110 . 1.430(16) yes
N1 . H1 . 0.960 no
N2 . N3 . 1.360(19) yes
N2 . C2 . 1.30(2) yes
N3 . C4 . 1.31(2) yes
N4 . C5 . 1.43(3) yes
N4 . C41 . 1.43(3) yes
N4 . H2 . 0.960 no
N5 . C6 . 1.46(2) yes
N5 . C51 . 1.40(3) yes
N5 . H3 . 0.960 no
N6 . N7 . 1.39(2) yes
N6 . C7 . 1.30(2) yes
N7 . C9 . 1.29(2) yes
N8 . C10 . 1.46(3) yes
N8 . C81 . 1.433(16) yes
N8 . H4 . 0.960 no
C1 . C2 . 1.47(2) yes
C1 . H11 . 0.960 no
C1 . H12 . 0.960 no
C2 . C3 . 1.37(2) yes
C3 . C4 . 1.41(2) yes
C3 . H31 . 0.960 no
C4 . C5 . 1.45(2) yes
C5 . H51 . 0.960 no
C5 . H52 . 0.960 no
C6 . C7 . 1.48(3) yes
C6 . H61 . 0.960 no
C6 . H62 . 0.960 no
C7 . C8 . 1.40(3) yes
C8 . C9 . 1.40(3) yes
C8 . H81 . 0.960 no
C9 . C10 . 1.47(2) yes
C10 . H101 . 0.960 no
C10 . H102 . 0.960 no
C41 . C42 . 1.52(4) yes
C41 . H411 . 0.960 no
C41 . H412 . 0.960 no
C42 . O41 . 1.35(4) yes
C42 . H421 . 0.960 no
C42 . H422 . 0.960 no
O41 . C43 . 1.43(5) yes
C43 . H431 . 0.960 no
C43 . H432 . 0.960 no
C43 . H433 . 0.960 no
C51 . C52 . 1.45(3) yes
C51 . H511 . 0.960 no
C51 . H512 . 0.960 no
C52 . O51 . 1.26(3) yes
C52 . H521 . 0.960 no
C52 . H522 . 0.960 no
O51 . C53 . 1.38(5) yes
C53 . H531 . 0.960 no
C53 . H532 . 0.960 no
C53 . H533 . 0.960 no
C81 . C82 . 1.428(16) yes
C81 . H811 . 0.960 no
C81 . H812 . 0.960 no
C82 . O81 . 1.417(18) yes
C82 . O810 . 1.38(3) yes
C82 . H821 . 0.960 no
C82 . H822 . 0.960 no
C11 . C12 . 1.433(18) yes
C11 . H111 . 0.960 no
C11 . H112 . 0.960 no
C12 . O11 . 1.422(18) yes
C12 . H121 . 0.960 no
C12 . H122 . 0.960 no
O11 . C13 . 1.425(18) yes
C13 . H131 . 0.960 no
C13 . H132 . 0.960 no
C13 . H133 . 0.960 no
C110 . C120 . 1.437(17) yes
C110 . H1101 . 0.960 no
C110 . H1102 . 0.960 no
C120 . O110 . 1.420(17) yes
C120 . H1201 . 0.960 no
C120 . H1202 . 0.960 no
O110 . C130 . 1.431(17) yes
C130 . H1301 . 0.960 no
C130 . H1302 . 0.960 no
C130 . H1303 . 0.960 no
O81 . C83 . 1.422(18) yes
C83 . H831 . 0.960 no
C83 . H832 . 0.960 no
C83 . H833 . 0.960 no
O810 . C830 . 1.421(17) yes
C830 . H8301 . 0.960 no
C830 . H8302 . 0.960 no
C830 . H8303 . 0.960 no
